data_4511802
loop_
_publ_author_name
'Park, Minwoo'
'Kim, Hyeun'
'Lee, Haeri'
'Noh, Tae Hwan'
'Jung, Ok-Sang'

_publ_section_title
;
 Host--Guest Chemistry of 1D Suprachannels and Dihalomethane Molecules:
 Metallacyclodimeric Ensembles Consisting of
 Zinc(II)-2,7-bis(nicotinoyloxy)naphthalene Complexes
;
_journal_issue 9
_journal_name_full 'Crystal Growth &amp; Design'
_journal_page_first 4461
_journal_paper_doi 10.1021/cg5009889
_journal_volume 14
_journal_year 2014
_chemical_formula_sum 'C45 H30 Cl2 I4 N4 O8 Zn2'
_chemical_formula_weight 1463.97
_chemical_name_systematic
; 
 ? 
;
_space_group_IT_number 2
_symmetry_cell_setting triclinic
_symmetry_space_group_name_Hall '-P 1'
_symmetry_space_group_name_H-M 'P -1'
_atom_sites_solution_hydrogens geom
_atom_sites_solution_primary direct
_atom_sites_solution_secondary difmap
_audit_creation_method SHELXL-97
_cell_angle_alpha 115.2230(10)
_cell_angle_beta 96.0340(10)
_cell_angle_gamma 94.9010(10)
_cell_formula_units_Z 2
_cell_length_a 9.76020(10)
_cell_length_b 17.0271(2)
_cell_length_c 17.4437(2)
_cell_measurement_reflns_used 9913
_cell_measurement_temperature 173(2)
_cell_measurement_theta_max 28.17
_cell_measurement_theta_min 2.31
_cell_volume 2580.54(6)
_computing_cell_refinement 'Bruker APEX2'
_computing_data_collection 'Bruker APEX2'
_computing_data_reduction 'Bruker APEX2'
_computing_molecular_graphics 'Bruker SHELXTL'
_computing_publication_material 'Bruker SHELXTL'
_computing_structure_refinement 'SHELXL-97 (Sheldrick, 1997)'
_computing_structure_solution 'SHELXS-97 (Sheldrick, 1990)'
_diffrn_ambient_temperature 173(2)
_diffrn_measured_fraction_theta_full 0.995
_diffrn_measured_fraction_theta_max 0.995
_diffrn_measurement_device_type 'Bruker Breeze CCD'
_diffrn_measurement_method 'phi and omega scans'
_diffrn_radiation_monochromator graphite
_diffrn_radiation_source 'fine-focus sealed tube'
_diffrn_radiation_type MoK\a
_diffrn_radiation_wavelength 0.71073
_diffrn_reflns_av_R_equivalents 0.0287
_diffrn_reflns_av_unetI/netI 0.0293
_diffrn_reflns_limit_h_max 12
_diffrn_reflns_limit_h_min -12
_diffrn_reflns_limit_k_max 21
_diffrn_reflns_limit_k_min -21
_diffrn_reflns_limit_l_max 22
_diffrn_reflns_limit_l_min -22
_diffrn_reflns_number 43376
_diffrn_reflns_theta_full 27.00
_diffrn_reflns_theta_max 27.00
_diffrn_reflns_theta_min 1.31
_exptl_absorpt_coefficient_mu 3.478
_exptl_absorpt_correction_T_max 0.5430
_exptl_absorpt_correction_T_min 0.4218
_exptl_absorpt_correction_type multi-scan
_exptl_absorpt_process_details sadabs
_exptl_crystal_colour colorless
_exptl_crystal_density_diffrn 1.884
_exptl_crystal_density_method 'not measured'
_exptl_crystal_description block
_exptl_crystal_F_000 1396
_exptl_crystal_size_max 0.30
_exptl_crystal_size_mid 0.20
_exptl_crystal_size_min 0.20
_refine_diff_density_max 4.297
_refine_diff_density_min -2.102
_refine_diff_density_rms 0.193
_refine_ls_extinction_method none
_refine_ls_goodness_of_fit_ref 1.056
_refine_ls_hydrogen_treatment constr
_refine_ls_matrix_type full
_refine_ls_number_parameters 601
_refine_ls_number_reflns 11239
_refine_ls_number_restraints 20
_refine_ls_restrained_S_all 1.057
_refine_ls_R_factor_all 0.0558
_refine_ls_R_factor_gt 0.0453
_refine_ls_shift/su_max 0.002
_refine_ls_shift/su_mean 0.000
_refine_ls_structure_factor_coef Fsqd
_refine_ls_weighting_details 'calc w=1/[\s^2^(Fo^2^)+(0.0654P)^2^+16.8375P] where P=(Fo^2^+2Fc^2^)/3'
_refine_ls_weighting_scheme calc
_refine_ls_wR_factor_gt 0.1265
_refine_ls_wR_factor_ref 0.1371
_reflns_number_gt 9463
_reflns_number_total 11239
_reflns_threshold_expression >2sigma(I)
_cod_data_source_file cg5009889_si_002.cif
_cod_data_source_block 004_I
_cod_depositor_comments
;
The following automatic conversions were performed:

'_symmetry_cell_setting' value 'Triclinic' changed to 'triclinic'
according to
/home/saulius/struct/COD-crude-data--automatic-downloads/rss-feeds/ACS/lib/dictionaries/cif_core.dic
dictionary named 'cif_core.dic' version 2.4.2 from 2011-04-26.

Automatic conversion script
Id: cif_fix_values 2281 2013-09-26 08:29:07Z andrius 

 Adding full bibliography for 4511799--4511802.cif.
;
_cod_original_cell_volume 2580.54(5)
_cod_original_sg_symbol_H-M P-1
_cod_database_code 4511802

loop_
_symmetry_equiv_pos_as_xyz
'x, y, z'
'-x, -y, -z'

loop_
_atom_site_label
_atom_site_type_symbol
_atom_site_fract_x
_atom_site_fract_y
_atom_site_fract_z
_atom_site_U_iso_or_equiv
_atom_site_adp_type
_atom_site_occupancy
_atom_site_symmetry_multiplicity
_atom_site_calc_flag
_atom_site_refinement_flags
Zn1 Zn 0.76769(7) 1.14990(4) 0.52810(4) 0.02601(15) Uani 1 1 d .
Zn2 Zn 1.23668(7) 1.88196(4) 1.01517(4) 0.02509(15) Uani 1 1 d .
I1 I 0.96254(4) 1.26022(3) 0.53113(3) 0.03947(12) Uani 1 1 d .
I2 I 0.66554(5) 1.01304(3) 0.39087(3) 0.03645(12) Uani 1 1 d .
I3 I 1.33239(5) 2.03623(3) 1.12867(3) 0.03504(11) Uani 1 1 d .
I4 I 1.05508(4) 1.78110(3) 1.03907(3) 0.03158(11) Uani 1 1 d .
O1 O 1.1920(5) 1.0993(3) 0.8212(3) 0.0323(9) Uani 1 1 d .
O2 O 1.2016(4) 1.2075(3) 0.7782(3) 0.0312(9) Uani 1 1 d .
O3 O 1.5418(4) 1.5600(3) 1.1888(3) 0.0310(9) Uani 1 1 d .
O4 O 1.3137(5) 1.5577(4) 1.1973(4) 0.0660(19) Uani 1 1 d .
O5 O 1.3343(7) 1.6235(5) 0.7238(4) 0.104(3) Uani 1 1 d .
O6 O 1.5468(4) 1.5893(3) 0.7379(3) 0.0325(10) Uani 1 1 d .
O7 O 1.1895(5) 1.2207(3) 0.3452(3) 0.0346(10) Uani 1 1 d .
O8 O 1.2140(5) 1.2702(3) 0.2462(3) 0.0441(12) Uani 1 1 d .
N1 N 0.8346(5) 1.1057(3) 0.6174(3) 0.0293(11) Uani 1 1 d .
N2 N 1.3967(5) 1.7883(3) 1.4208(3) 0.0277(10) Uani 1 1 d .
N3 N 1.4040(5) 1.8192(3) 0.9707(3) 0.0243(10) Uani 1 1 d .
N4 N 0.8417(5) 1.1187(3) 0.1004(3) 0.0277(10) Uani 1 1 d .
C1 C 0.9605(6) 1.1325(4) 0.6655(4) 0.0284(12) Uani 1 1 d .
H1A H 1.0222 1.1755 0.6601 0.034 Uiso 1 1 calc R
C2 C 1.0043(6) 1.0998(4) 0.7231(3) 0.0254(11) Uani 1 1 d .
C3 C 0.9138(7) 1.0378(4) 0.7313(4) 0.0367(14) Uani 1 1 d .
H3A H 0.9409 1.0143 0.7702 0.044 Uiso 1 1 calc R
C4 C 0.7833(8) 1.0107(5) 0.6820(5) 0.0477(19) Uani 1 1 d .
H4A H 0.7191 0.9684 0.6868 0.057 Uiso 1 1 calc R
C5 C 0.7471(7) 1.0455(5) 0.6259(4) 0.0372(15) Uani 1 1 d .
H5A H 0.6573 1.0263 0.5920 0.045 Uiso 1 1 calc R
C6 C 1.1417(6) 1.1324(4) 0.7795(4) 0.0270(12) Uani 1 1 d .
C7 C 1.3220(6) 1.2520(4) 0.8389(4) 0.0266(12) Uani 1 1 d .
C8 C 1.4524(7) 1.2252(4) 0.8204(4) 0.0293(12) Uani 1 1 d .
H8A H 1.4589 1.1760 0.7684 0.035 Uiso 1 1 calc R
C9 C 1.5687(6) 1.2710(4) 0.8783(4) 0.0283(12) Uani 1 1 d .
H9A H 1.6570 1.2538 0.8662 0.034 Uiso 1 1 calc R
C10 C 1.5601(6) 1.3440(4) 0.9564(4) 0.0247(11) Uani 1 1 d .
C11 C 1.6779(6) 1.3927(4) 1.0187(4) 0.0294(12) Uani 1 1 d .
H11A H 1.7675 1.3769 1.0080 0.035 Uiso 1 1 calc R
C12 C 1.6655(6) 1.4613(4) 1.0932(4) 0.0281(12) Uani 1 1 d .
H12A H 1.7457 1.4927 1.1348 0.034 Uiso 1 1 calc R
C13 C 1.5336(6) 1.4861(4) 1.1091(4) 0.0248(11) Uani 1 1 d .
C14 C 1.4164(6) 1.4424(4) 1.0529(4) 0.0258(11) Uani 1 1 d .
H14A H 1.3284 1.4598 1.0656 0.031 Uiso 1 1 calc R
C15 C 1.4268(6) 1.3699(4) 0.9739(4) 0.0237(11) Uani 1 1 d .
C16 C 1.3069(6) 1.3223(4) 0.9125(4) 0.0271(12) Uani 1 1 d .
H16A H 1.2176 1.3390 0.9223 0.032 Uiso 1 1 calc R
C17 C 1.4303(7) 1.5899(4) 1.2242(4) 0.0320(13) Uani 1 1 d .
C18 C 1.4744(6) 1.6712(4) 1.3064(4) 0.0258(12) Uani 1 1 d .
C19 C 1.6126(6) 1.7053(4) 1.3436(4) 0.0310(13) Uani 1 1 d .
H19A H 1.6866 1.6773 1.3172 0.037 Uiso 1 1 calc R
C20 C 1.6390(6) 1.7806(4) 1.4197(4) 0.0325(13) Uani 1 1 d .
H20A H 1.7321 1.8055 1.4468 0.039 Uiso 1 1 calc R
C21 C 1.5287(6) 1.8198(4) 1.4565(4) 0.0282(12) Uani 1 1 d .
H21A H 1.5483 1.8713 1.5095 0.034 Uiso 1 1 calc R
C22 C 1.3705(6) 1.7142(4) 1.3465(4) 0.0288(12) Uani 1 1 d .
H22A H 1.2764 1.6908 1.3207 0.035 Uiso 1 1 calc R
C23 C 1.5345(6) 1.8435(4) 1.0135(4) 0.0248(11) Uani 1 1 d .
H23A H 1.5523 1.8910 1.0693 0.030 Uiso 1 1 calc R
C24 C 1.6438(6) 1.8020(4) 0.9791(4) 0.0262(12) Uani 1 1 d .
H24A H 1.7351 1.8208 1.0111 0.031 Uiso 1 1 calc R
C25 C 1.6200(6) 1.7325(4) 0.8977(4) 0.0267(12) Uani 1 1 d .
H25A H 1.6940 1.7029 0.8731 0.032 Uiso 1 1 calc R
C26 C 1.4866(6) 1.7076(4) 0.8537(4) 0.0271(12) Uani 1 1 d .
C27 C 1.3814(6) 1.7513(4) 0.8924(4) 0.0284(12) Uani 1 1 d .
H27A H 1.2889 1.7324 0.8621 0.034 Uiso 1 1 calc R
C28 C 1.4435(7) 1.6352(4) 0.7649(4) 0.0377(15) Uani 1 1 d .
C29 C 1.5372(6) 1.5199(4) 0.6559(4) 0.0280(12) Uani 1 1 d .
C30 C 1.6683(6) 1.5020(4) 0.6321(4) 0.0315(13) Uani 1 1 d .
H30A H 1.7503 1.5383 0.6686 0.038 Uiso 1 1 calc R
C31 C 1.6779(7) 1.4331(4) 0.5573(4) 0.0352(14) Uani 1 1 d .
H31A H 1.7670 1.4210 0.5420 0.042 Uiso 1 1 calc R
C32 C 1.5556(6) 1.3783(4) 0.5009(4) 0.0291(12) Uani 1 1 d .
C33 C 1.5622(7) 1.3043(4) 0.4236(4) 0.0372(15) Uani 1 1 d .
H33A H 1.6501 1.2904 0.4072 0.045 Uiso 1 1 calc R
C34 C 1.4422(7) 1.2524(4) 0.3718(4) 0.0374(15) Uani 1 1 d .
H34A H 1.4464 1.2019 0.3204 0.045 Uiso 1 1 calc R
C35 C 1.3137(7) 1.2753(4) 0.3961(4) 0.0311(13) Uani 1 1 d .
C36 C 1.3017(6) 1.3456(4) 0.4694(4) 0.0294(12) Uani 1 1 d .
H36A H 1.2125 1.3590 0.4837 0.035 Uiso 1 1 calc R
C37 C 1.4252(6) 1.3992(4) 0.5251(4) 0.0249(11) Uani 1 1 d .
C38 C 1.4168(6) 1.4715(4) 0.6043(4) 0.0300(13) Uani 1 1 d .
H38A H 1.3291 1.4856 0.6209 0.036 Uiso 1 1 calc R
C39 C 1.1480(6) 1.2268(4) 0.2715(4) 0.0289(12) Uani 1 1 d .
C40 C 1.0094(6) 1.1741(4) 0.2279(4) 0.0270(12) Uani 1 1 d .
C41 C 0.9662(6) 1.1616(4) 0.1450(4) 0.0268(12) Uani 1 1 d .
H41A H 1.0280 1.1846 0.1186 0.032 Uiso 1 1 calc R
C42 C 0.7557(7) 1.0859(4) 0.1388(4) 0.0329(13) Uani 1 1 d .
H42A H 0.6672 1.0546 0.1076 0.039 Uiso 1 1 calc R
C43 C 0.7907(7) 1.0958(4) 0.2213(4) 0.0356(14) Uani 1 1 d .
H43A H 0.7272 1.0722 0.2464 0.043 Uiso 1 1 calc R
C44 C 0.9189(7) 1.1406(4) 0.2667(4) 0.0336(14) Uani 1 1 d .
H44A H 0.9453 1.1484 0.3238 0.040 Uiso 1 1 calc R
Cl1 Cl 1.9881(5) 1.4019(4) 1.1990(3) 0.105(3) Uani 0.50 1 d PD
Cl2 Cl 1.9729(7) 1.4301(6) 1.3769(4) 0.121(2) Uani 0.50 1 d PDU
C45 C 1.953(3) 1.4712(8) 1.3006(6) 0.110(6) Uani 0.50 1 d PDU
H45A H 1.8563 1.4836 1.2945 0.132 Uiso 0.50 1 calc PR
H45B H 2.0157 1.5276 1.3225 0.132 Uiso 0.50 1 calc PR
Cl3 Cl 1.9931(4) 1.6219(2) 1.2031(3) 0.0747(17) Uani 0.50 1 d PD
Cl4 Cl 1.9702(6) 1.5249(6) 1.0145(3) 0.121(2) Uani 0.50 1 d PD
C46 C 2.0672(15) 1.5542(16) 1.1154(4) 0.110(6) Uani 0.50 1 d PD
H46A H 2.1600 1.5845 1.1180 0.132 Uiso 0.50 1 calc PR
H46B H 2.0814 1.4999 1.1210 0.132 Uiso 0.50 1 calc PR

loop_
_atom_site_aniso_label
_atom_site_aniso_U_11
_atom_site_aniso_U_22
_atom_site_aniso_U_33
_atom_site_aniso_U_23
_atom_site_aniso_U_13
_atom_site_aniso_U_12
Zn1 0.0220(3) 0.0303(3) 0.0213(3) 0.0079(3) 0.0016(2) 0.0022(3)
Zn2 0.0230(3) 0.0275(3) 0.0203(3) 0.0070(3) 0.0010(2) 0.0030(3)
I1 0.0268(2) 0.0489(3) 0.0481(3) 0.0268(2) 0.00788(18) 0.00019(18)
I2 0.0391(2) 0.0355(2) 0.0222(2) 0.00189(16) 0.00546(16) -0.00035(17)
I3 0.0425(2) 0.02597(19) 0.0280(2) 0.00446(16) 0.00628(17) -0.00030(16)
I4 0.0250(2) 0.0360(2) 0.0344(2) 0.01547(17) 0.00750(16) 0.00456(15)
O1 0.036(2) 0.032(2) 0.028(2) 0.0139(19) -0.0030(18) 0.0045(18)
O2 0.031(2) 0.030(2) 0.028(2) 0.0125(18) -0.0091(17) -0.0052(17)
O3 0.029(2) 0.027(2) 0.026(2) 0.0016(17) 0.0031(17) 0.0025(17)
O4 0.030(3) 0.069(4) 0.046(3) -0.022(3) 0.008(2) -0.008(3)
O5 0.053(4) 0.116(6) 0.057(4) -0.042(4) -0.024(3) 0.046(4)
O6 0.030(2) 0.026(2) 0.027(2) -0.0013(17) 0.0014(17) 0.0007(17)
O7 0.036(2) 0.040(2) 0.022(2) 0.0130(19) -0.0062(18) -0.0094(19)
O8 0.040(3) 0.054(3) 0.035(3) 0.023(2) -0.008(2) -0.013(2)
N1 0.026(3) 0.035(3) 0.025(3) 0.012(2) 0.001(2) 0.000(2)
N2 0.022(2) 0.029(2) 0.027(3) 0.008(2) 0.0043(19) 0.0018(19)
N3 0.023(2) 0.024(2) 0.022(2) 0.0071(19) 0.0010(18) 0.0003(18)
N4 0.027(3) 0.027(2) 0.024(2) 0.009(2) 0.000(2) 0.002(2)
C1 0.023(3) 0.031(3) 0.026(3) 0.009(2) 0.003(2) -0.002(2)
C2 0.025(3) 0.028(3) 0.015(3) 0.004(2) -0.002(2) 0.001(2)
C3 0.041(4) 0.039(3) 0.032(3) 0.021(3) -0.002(3) -0.003(3)
C4 0.044(4) 0.059(5) 0.043(4) 0.031(4) -0.003(3) -0.017(3)
C5 0.028(3) 0.049(4) 0.030(3) 0.019(3) -0.005(3) -0.010(3)
C6 0.027(3) 0.028(3) 0.019(3) 0.004(2) 0.004(2) 0.002(2)
C7 0.030(3) 0.027(3) 0.021(3) 0.012(2) -0.006(2) -0.001(2)
C8 0.036(3) 0.027(3) 0.021(3) 0.007(2) 0.000(2) 0.003(2)
C9 0.029(3) 0.025(3) 0.029(3) 0.010(2) 0.003(2) 0.009(2)
C10 0.028(3) 0.023(3) 0.021(3) 0.009(2) 0.000(2) 0.003(2)
C11 0.022(3) 0.030(3) 0.034(3) 0.012(3) 0.003(2) 0.004(2)
C12 0.025(3) 0.025(3) 0.027(3) 0.007(2) -0.004(2) 0.001(2)
C13 0.026(3) 0.019(2) 0.024(3) 0.005(2) 0.003(2) 0.003(2)
C14 0.024(3) 0.025(3) 0.026(3) 0.010(2) 0.002(2) 0.002(2)
C15 0.025(3) 0.023(3) 0.023(3) 0.011(2) 0.002(2) 0.001(2)
C16 0.025(3) 0.030(3) 0.027(3) 0.014(2) 0.001(2) 0.004(2)
C17 0.029(3) 0.032(3) 0.025(3) 0.003(2) 0.004(2) 0.001(2)
C18 0.026(3) 0.028(3) 0.020(3) 0.008(2) 0.001(2) 0.001(2)
C19 0.028(3) 0.033(3) 0.030(3) 0.010(3) 0.005(2) 0.007(2)
C20 0.025(3) 0.030(3) 0.035(3) 0.009(3) 0.000(2) 0.003(2)
C21 0.027(3) 0.024(3) 0.027(3) 0.006(2) -0.002(2) 0.000(2)
C22 0.021(3) 0.035(3) 0.023(3) 0.008(2) 0.001(2) -0.003(2)
C23 0.027(3) 0.023(3) 0.022(3) 0.008(2) 0.001(2) 0.002(2)
C24 0.025(3) 0.030(3) 0.023(3) 0.013(2) -0.001(2) 0.000(2)
C25 0.027(3) 0.032(3) 0.025(3) 0.016(2) 0.008(2) 0.007(2)
C26 0.031(3) 0.027(3) 0.021(3) 0.008(2) 0.005(2) 0.005(2)
C27 0.026(3) 0.029(3) 0.021(3) 0.004(2) -0.001(2) 0.004(2)
C28 0.036(4) 0.037(3) 0.025(3) 0.000(3) 0.000(3) 0.010(3)
C29 0.032(3) 0.020(3) 0.025(3) 0.005(2) 0.005(2) 0.000(2)
C30 0.023(3) 0.033(3) 0.028(3) 0.006(3) 0.000(2) -0.002(2)
C31 0.027(3) 0.037(3) 0.031(3) 0.005(3) 0.005(3) 0.004(3)
C32 0.031(3) 0.030(3) 0.021(3) 0.006(2) 0.003(2) 0.003(2)
C33 0.031(3) 0.039(3) 0.029(3) 0.004(3) 0.002(3) 0.004(3)
C34 0.042(4) 0.035(3) 0.021(3) 0.000(3) 0.000(3) 0.003(3)
C35 0.033(3) 0.031(3) 0.023(3) 0.009(2) -0.006(2) -0.006(2)
C36 0.026(3) 0.033(3) 0.027(3) 0.013(3) -0.001(2) -0.002(2)
C37 0.025(3) 0.027(3) 0.020(3) 0.008(2) -0.001(2) 0.001(2)
C38 0.027(3) 0.030(3) 0.028(3) 0.008(2) 0.004(2) 0.004(2)
C39 0.030(3) 0.028(3) 0.024(3) 0.009(2) 0.001(2) -0.002(2)
C40 0.030(3) 0.025(3) 0.023(3) 0.009(2) 0.002(2) 0.002(2)
C41 0.025(3) 0.029(3) 0.022(3) 0.009(2) 0.001(2) 0.001(2)
C42 0.027(3) 0.034(3) 0.036(3) 0.016(3) -0.003(3) -0.002(2)
C43 0.036(4) 0.039(3) 0.034(3) 0.020(3) 0.003(3) -0.002(3)
C44 0.039(4) 0.038(3) 0.023(3) 0.014(3) 0.001(3) 0.003(3)
Cl1 0.041(2) 0.103(4) 0.078(3) -0.045(3) -0.021(2) 0.031(3)
Cl2 0.056(3) 0.145(5) 0.139(5) 0.045(4) 0.020(3) -0.015(3)
C45 0.065(10) 0.133(14) 0.129(14) 0.055(11) 0.018(9) 0.008(9)
Cl3 0.041(2) 0.0311(17) 0.107(4) 0.000(2) -0.042(2) 0.0058(15)
Cl4 0.056(3) 0.145(5) 0.139(5) 0.045(4) 0.020(3) -0.015(3)
C46 0.065(10) 0.133(14) 0.129(14) 0.055(11) 0.018(9) 0.008(9)

loop_
_atom_type_symbol
_atom_type_description
_atom_type_scat_dispersion_real
_atom_type_scat_dispersion_imag
_atom_type_scat_source
C C 0.0033 0.0016 'International Tables Vol C Tables 4.2.6.8 and 6.1.1.4'
H H 0.0000 0.0000 'International Tables Vol C Tables 4.2.6.8 and 6.1.1.4'
N N 0.0061 0.0033 'International Tables Vol C Tables 4.2.6.8 and 6.1.1.4'
Cl Cl 0.1484 0.1585 'International Tables Vol C Tables 4.2.6.8 and 6.1.1.4'
Zn Zn 0.2839 1.4301 'International Tables Vol C Tables 4.2.6.8 and 6.1.1.4'
I I -0.4742 1.8119 'International Tables Vol C Tables 4.2.6.8 and 6.1.1.4'
O O 0.0106 0.0060 'International Tables Vol C Tables 4.2.6.8 and 6.1.1.4'

loop_
_geom_angle_atom_site_label_1
_geom_angle_atom_site_label_2
_geom_angle_atom_site_label_3
_geom_angle
_geom_angle_site_symmetry_1
_geom_angle_site_symmetry_3
N2 Zn1 N1 101.1(2) 2_787 .
N2 Zn1 I1 110.65(14) 2_787 .
N1 Zn1 I1 107.95(14) . .
N2 Zn1 I2 107.31(14) 2_787 .
N1 Zn1 I2 105.97(15) . .
I1 Zn1 I2 121.81(3) . .
N3 Zn2 N4 95.06(19) . 2_786
N3 Zn2 I3 107.65(13) . .
N4 Zn2 I3 111.61(14) 2_786 .
N3 Zn2 I4 111.14(14) . .
N4 Zn2 I4 105.27(14) 2_786 .
I3 Zn2 I4 122.65(3) . .
C6 O2 C7 115.6(5) . .
C17 O3 C13 123.7(5) . .
C28 O6 C29 123.7(5) . .
C39 O7 C35 116.1(5) . .
C1 N1 C5 118.6(6) . .
C1 N1 Zn1 123.4(4) . .
C5 N1 Zn1 117.9(4) . .
C21 N2 C22 117.9(5) . .
C21 N2 Zn1 122.9(4) . 2_787
C22 N2 Zn1 119.2(4) . 2_787
C23 N3 C27 117.8(5) . .
C23 N3 Zn2 124.5(4) . .
C27 N3 Zn2 117.7(4) . .
C41 N4 C42 117.7(5) . .
C41 N4 Zn2 123.0(4) . 2_786
C42 N4 Zn2 118.6(4) . 2_786
N1 C1 C2 122.3(6) . .
N1 C1 H1A 118.9 . .
C2 C1 H1A 118.9 . .
C3 C2 C1 118.7(6) . .
C3 C2 C6 118.8(6) . .
C1 C2 C6 122.4(5) . .
C4 C3 C2 118.9(6) . .
C4 C3 H3A 120.6 . .
C2 C3 H3A 120.6 . .
C5 C4 C3 119.3(6) . .
C5 C4 H4A 120.3 . .
C3 C4 H4A 120.3 . .
N1 C5 C4 122.2(6) . .
N1 C5 H5A 118.9 . .
C4 C5 H5A 118.9 . .
O1 C6 O2 124.5(5) . .
O1 C6 C2 125.1(6) . .
O2 C6 C2 110.4(5) . .
C16 C7 O2 117.5(5) . .
C16 C7 C8 122.9(5) . .
O2 C7 C8 119.6(5) . .
C9 C8 C7 118.9(5) . .
C9 C8 H8A 120.5 . .
C7 C8 H8A 120.5 . .
C8 C9 C10 121.0(6) . .
C8 C9 H9A 119.5 . .
C10 C9 H9A 119.5 . .
C11 C10 C9 122.8(5) . .
C11 C10 C15 118.1(5) . .
C9 C10 C15 119.1(5) . .
C12 C11 C10 121.2(5) . .
C12 C11 H11A 119.4 . .
C10 C11 H11A 119.4 . .
C11 C12 C13 119.9(5) . .
C11 C12 H12A 120.0 . .
C13 C12 H12A 120.0 . .
C14 C13 C12 122.2(5) . .
C14 C13 O3 126.1(5) . .
C12 C13 O3 111.8(5) . .
C13 C14 C15 118.9(5) . .
C13 C14 H14A 120.5 . .
C15 C14 H14A 120.5 . .
C16 C15 C14 121.1(5) . .
C16 C15 C10 119.2(5) . .
C14 C15 C10 119.7(5) . .
C7 C16 C15 118.8(5) . .
C7 C16 H16A 120.6 . .
C15 C16 H16A 120.6 . .
O4 C17 O3 126.4(6) . .
O4 C17 C18 123.3(6) . .
O3 C17 C18 110.3(5) . .
C22 C18 C19 119.0(5) . .
C22 C18 C17 117.0(5) . .
C19 C18 C17 124.0(5) . .
C20 C19 C18 118.1(6) . .
C20 C19 H19A 120.9 . .
C18 C19 H19A 120.9 . .
C19 C20 C21 119.5(6) . .
C19 C20 H20A 120.3 . .
C21 C20 H20A 120.3 . .
N2 C21 C20 122.7(6) . .
N2 C21 H21A 118.7 . .
C20 C21 H21A 118.7 . .
N2 C22 C18 122.8(5) . .
N2 C22 H22A 118.6 . .
C18 C22 H22A 118.6 . .
N3 C23 C24 122.2(5) . .
N3 C23 H23A 118.9 . .
C24 C23 H23A 118.9 . .
C23 C24 C25 119.8(5) . .
C23 C24 H24A 120.1 . .
C25 C24 H24A 120.1 . .
C26 C25 C24 118.2(5) . .
C26 C25 H25A 120.9 . .
C24 C25 H25A 120.9 . .
C25 C26 C27 119.1(5) . .
C25 C26 C28 125.0(5) . .
C27 C26 C28 115.9(5) . .
N3 C27 C26 123.0(6) . .
N3 C27 H27A 118.5 . .
C26 C27 H27A 118.5 . .
O5 C28 O6 124.9(6) . .
O5 C28 C26 123.6(6) . .
O6 C28 C26 111.4(5) . .
C38 C29 O6 125.4(5) . .
C38 C29 C30 122.0(5) . .
O6 C29 C30 112.6(5) . .
C31 C30 C29 120.1(6) . .
C31 C30 H30A 119.9 . .
C29 C30 H30A 119.9 . .
C30 C31 C32 120.8(6) . .
C30 C31 H31A 119.6 . .
C32 C31 H31A 119.6 . .
C37 C32 C33 119.8(6) . .
C37 C32 C31 118.0(5) . .
C33 C32 C31 122.2(6) . .
C34 C33 C32 120.4(6) . .
C34 C33 H33A 119.8 . .
C32 C33 H33A 119.8 . .
C33 C34 C35 118.9(6) . .
C33 C34 H34A 120.6 . .
C35 C34 H34A 120.6 . .
C36 C35 C34 123.0(6) . .
C36 C35 O7 117.4(6) . .
C34 C35 O7 119.5(5) . .
C35 C36 C37 119.0(6) . .
C35 C36 H36A 120.5 . .
C37 C36 H36A 120.5 . .
C32 C37 C38 120.6(5) . .
C32 C37 C36 118.9(5) . .
C38 C37 C36 120.5(5) . .
C29 C38 C37 118.5(6) . .
C29 C38 H38A 120.7 . .
C37 C38 H38A 120.7 . .
O8 C39 O7 123.7(6) . .
O8 C39 C40 124.7(6) . .
O7 C39 C40 111.6(5) . .
C41 C40 C44 118.5(6) . .
C41 C40 C39 117.3(5) . .
C44 C40 C39 124.1(5) . .
N4 C41 C40 123.0(6) . .
N4 C41 H41A 118.5 . .
C40 C41 H41A 118.5 . .
N4 C42 C43 122.8(6) . .
N4 C42 H42A 118.6 . .
C43 C42 H42A 118.6 . .
C44 C43 C42 118.9(6) . .
C44 C43 H43A 120.5 . .
C42 C43 H43A 120.5 . .
C43 C44 C40 119.1(6) . .
C43 C44 H44A 120.5 . .
C40 C44 H44A 120.5 . .
Cl1 C45 Cl2 115.12(14) . .
Cl1 C45 H45A 108.5 . .
Cl2 C45 H45A 108.5 . .
Cl1 C45 H45B 108.5 . .
Cl2 C45 H45B 108.5 . .
H45A C45 H45B 107.5 . .
Cl4 Cl4 C46 91.0(9) 2_987 .
Cl4 Cl4 C46 58.4(5) 2_987 2_987
C46 Cl4 C46 149.4(5) . 2_987
Cl4 C46 Cl3 115.35(14) . .
Cl4 C46 Cl4 30.6(5) . 2_987
Cl3 C46 Cl4 144.4(6) . 2_987
Cl4 C46 H46A 108.4 . .
Cl3 C46 H46A 108.4 . .
Cl4 C46 H46A 97.6 2_987 .
Cl4 C46 H46B 108.4 . .
Cl3 C46 H46B 108.4 . .
Cl4 C46 H46B 85.5 2_987 .
H46A C46 H46B 107.5 . .

loop_
_geom_bond_atom_site_label_1
_geom_bond_atom_site_label_2
_geom_bond_distance
_geom_bond_site_symmetry_2
Zn1 N2 2.065(5) 2_787
Zn1 N1 2.072(5) .
Zn1 I1 2.5363(8) .
Zn1 I2 2.5498(8) .
Zn2 N3 2.066(5) .
Zn2 N4 2.075(5) 2_786
Zn2 I3 2.5401(8) .
Zn2 I4 2.5515(8) .
O1 C6 1.188(8) .
O2 C6 1.370(7) .
O2 C7 1.407(7) .
O3 C17 1.339(7) .
O3 C13 1.410(7) .
O4 C17 1.174(8) .
O5 C28 1.172(9) .
O6 C28 1.330(8) .
O6 C29 1.401(7) .
O7 C39 1.355(7) .
O7 C35 1.413(7) .
O8 C39 1.188(8) .
N1 C1 1.335(8) .
N1 C5 1.344(8) .
N2 C21 1.328(8) .
N2 C22 1.349(8) .
N2 Zn1 2.065(5) 2_787
N3 C23 1.341(7) .
N3 C27 1.341(7) .
N4 C41 1.334(8) .
N4 C42 1.350(8) .
N4 Zn2 2.075(5) 2_786
C1 C2 1.390(8) .
C1 H1A 0.9500 .
C2 C3 1.382(9) .
C2 C6 1.484(8) .
C3 C4 1.380(10) .
C3 H3A 0.9500 .
C4 C5 1.375(10) .
C4 H4A 0.9500 .
C5 H5A 0.9500 .
C7 C16 1.364(8) .
C7 C8 1.411(9) .
C8 C9 1.362(9) .
C8 H8A 0.9500 .
C9 C10 1.417(8) .
C9 H9A 0.9500 .
C10 C11 1.413(8) .
C10 C15 1.430(8) .
C11 C12 1.355(8) .
C11 H11A 0.9500 .
C12 C13 1.407(8) .
C12 H12A 0.9500 .
C13 C14 1.350(8) .
C14 C15 1.426(8) .
C14 H14A 0.9500 .
C15 C16 1.418(8) .
C16 H16A 0.9500 .
C17 C18 1.494(8) .
C18 C22 1.376(8) .
C18 C19 1.393(9) .
C19 C20 1.376(9) .
C19 H19A 0.9500 .
C20 C21 1.385(8) .
C20 H20A 0.9500 .
C21 H21A 0.9500 .
C22 H22A 0.9500 .
C23 C24 1.378(8) .
C23 H23A 0.9500 .
C24 C25 1.387(8) .
C24 H24A 0.9500 .
C25 C26 1.372(9) .
C25 H25A 0.9500 .
C26 C27 1.384(8) .
C26 C28 1.497(8) .
C27 H27A 0.9500 .
C29 C38 1.360(9) .
C29 C30 1.405(8) .
C30 C31 1.352(8) .
C30 H30A 0.9500 .
C31 C32 1.429(9) .
C31 H31A 0.9500 .
C32 C37 1.410(8) .
C32 C33 1.412(8) .
C33 C34 1.375(9) .
C33 H33A 0.9500 .
C34 C35 1.400(9) .
C34 H34A 0.9500 .
C35 C36 1.355(9) .
C36 C37 1.428(8) .
C36 H36A 0.9500 .
C37 C38 1.422(8) .
C38 H38A 0.9500 .
C39 C40 1.486(8) .
C40 C41 1.381(8) .
C40 C44 1.390(9) .
C41 H41A 0.9500 .
C42 C43 1.375(9) .
C42 H42A 0.9500 .
C43 C44 1.374(9) .
C43 H43A 0.9500 .
C44 H44A 0.9500 .
Cl1 C45 1.7500(7) .
Cl2 C45 1.7502(10) .
C45 H45A 0.9900 .
C45 H45B 0.9900 .
Cl3 C46 1.7501(10) .
Cl4 Cl4 1.047(15) 2_987
Cl4 C46 1.7499(7) .
Cl4 C46 2.055(11) 2_987
C46 Cl4 2.055(11) 2_987
C46 H46A 0.9900 .
C46 H46B 0.9900 .
